data_7712389
loop_
_publ_author_name
'Repp, Stefan'
'Junginger, Kim'
'Sorsche, Dieter'
'Zorn, Theresa'
'Poppler, Ann-Christin'
'Kikukawa, Yuji'
'Hayashi, Yoshihito'
'Streb, Carsten'

_publ_section_title
;
 Mechanistic insights into template-driven polyoxovanadate self-assembly:
 the role of internal and external templates
;
_journal_name_full 'Dalton Transactions'
_journal_paper_doi 10.1039/D3DT00252G
_journal_year 2023
_chemical_absolute_configuration unk
_chemical_formula_moiety
'C16 H48 Ba O8 S8, 2(Br0.5), O32 V12, 2(C2 H6 O S), C8 H16 N4, 2(C1.5 H4.5 O0.75 S0.65), 0.7(S1)'
_chemical_formula_sum 'C31 H85 Ba Br N4 O43.5 S12 V12'
_chemical_formula_weight 2423.27
_space_group_crystal_system tetragonal
_space_group_IT_number 81
_space_group_name_Hall 'P -4'
_space_group_name_H-M_alt 'P -4'
_atom_sites_solution_hydrogens geom
_audit_creation_date 2023-01-10
_audit_creation_method
;
Olex2 1.2
(compiled 2018.05.29 svn.r3508 for OlexSys, GUI svn.r5506)
;
_audit_update_record
;
2023-01-10 deposited with the CCDC.	2023-02-23 downloaded from the CCDC.
;
_cell_angle_alpha 90
_cell_angle_beta 90
_cell_angle_gamma 90
_cell_formula_units_Z 2
_cell_length_a 19.6360(13)
_cell_length_b 19.6360(13)
_cell_length_c 10.9821(11)
_cell_measurement_reflns_used 9770
_cell_measurement_temperature 150(2)
_cell_measurement_theta_max 27.40
_cell_measurement_theta_min 2.36
_cell_volume 4234.4(6)
_computing_cell_refinement 'SAINT v8.37A (Bruker, 2015)'
_computing_data_reduction 'SAINT v8.37A (Bruker, 2015)'
_computing_molecular_graphics 'Olex2 (Dolomanov et al., 2009)'
_computing_publication_material 'Olex2 (Dolomanov et al., 2009)'
_computing_structure_refinement 'ShelXL (Sheldrick, 2015)'
_diffrn_ambient_temperature 150.0
_diffrn_measured_fraction_theta_full 1.000
_diffrn_measured_fraction_theta_max 0.995
_diffrn_measurement_device_type 'Bruker APEX-II CCD'
_diffrn_measurement_method '\f and \w scans'
_diffrn_radiation_type MoK\a
_diffrn_radiation_wavelength 0.71073
_diffrn_reflns_av_R_equivalents 0.0665
_diffrn_reflns_av_unetI/netI 0.0207
_diffrn_reflns_Laue_measured_fraction_full 1.000
_diffrn_reflns_Laue_measured_fraction_max 0.995
_diffrn_reflns_limit_h_max 25
_diffrn_reflns_limit_h_min -25
_diffrn_reflns_limit_k_max 25
_diffrn_reflns_limit_k_min -25
_diffrn_reflns_limit_l_max 14
_diffrn_reflns_limit_l_min -14
_diffrn_reflns_number 205894
_diffrn_reflns_point_group_measured_fraction_full 1.000
_diffrn_reflns_point_group_measured_fraction_max 0.995
_diffrn_reflns_theta_full 25.242
_diffrn_reflns_theta_max 27.583
_diffrn_reflns_theta_min 1.854
_diffrn_standards_number 0
_exptl_absorpt_coefficient_mu 2.566
_exptl_absorpt_correction_T_max 0.7456
_exptl_absorpt_correction_T_min 0.6749
_exptl_absorpt_correction_type multi-scan
_exptl_absorpt_process_details
'SADABS-2016/2 (Bruker,2016/2) was used for absorption correction. wR2(int) was 0.1475 before and 0.0677 after correction. The Ratio of minimum to maximum transmission is 0.9052. The \l/2 correction factor is Not present.'
_exptl_crystal_colour orange
_exptl_crystal_density_diffrn 1.901
_exptl_crystal_description block
_exptl_crystal_F_000 2412
_exptl_crystal_size_max 0.14
_exptl_crystal_size_mid 0.08
_exptl_crystal_size_min 0.07
_refine_diff_density_max 0.947
_refine_diff_density_min -0.703
_refine_diff_density_rms 0.092
_refine_ls_abs_structure_details
;
 Flack x determined using 3701 quotients [(I+)-(I-)]/[(I+)+(I-)]
 (Parsons, Flack and Wagner, Acta Cryst. B69 (2013) 249-259).
;
_refine_ls_abs_structure_Flack 0.494(17)
_refine_ls_extinction_method none
_refine_ls_goodness_of_fit_ref 1.108
_refine_ls_hydrogen_treatment constr
_refine_ls_matrix_type full
_refine_ls_number_parameters 504
_refine_ls_number_reflns 9764
_refine_ls_number_restraints 12
_refine_ls_restrained_S_all 1.107
_refine_ls_R_factor_all 0.0408
_refine_ls_R_factor_gt 0.0279
_refine_ls_shift/su_max 0.001
_refine_ls_shift/su_mean 0.000
_refine_ls_structure_factor_coef Fsqd
_refine_ls_weighting_details 'w=1/[\s^2^(Fo^2^)+(0.0308P)^2^+7.7668P] where P=(Fo^2^+2Fc^2^)/3'
_refine_ls_weighting_scheme calc
_refine_ls_wR_factor_gt 0.0701
_refine_ls_wR_factor_ref 0.0797
_reflns_Friedel_coverage 0.896
_reflns_Friedel_fraction_full 1.000
_reflns_Friedel_fraction_max 0.994
_reflns_number_gt 8149
_reflns_number_total 9764
_reflns_threshold_expression 'I > 2\s(I)'
_cod_data_source_file d3dt00252g2.cif
_cod_data_source_block sr21055_0ma_c
_cod_original_cell_volume 4234.4(7)
_cod_original_formula_sum 'C31 H85 Ba Br N4 O43.50 S12 V12'
_cod_database_code 7712389
_shelx_shelxl_version_number 2014/7
_shelx_space_group_comment
;
The symmetry employed for this shelxl refinement is uniquely defined
by the following loop, which should always be used as a source of
symmetry information in preference to the above space-group names.
They are only intended as comments.
;
_olex2_refinement_description
;
1. Fixed Uiso
 At 1.2 times of:
  All C(H,H) groups
 At 1.5 times of:
  All C(H,H,H) groups
2. Uiso/Uaniso restraints and constraints
Uanis(C30) \\sim Ueq: with sigma of 0.1 and sigma for terminal atoms of 0.2
Uanis(O17) \\sim Ueq, Uanis(O17) \\sim Ueq: with sigma of 0.1 and sigma for
terminal atoms of 0.2
3. Others
 Fixed Sof: Br1(0.45) Br2(0.05) S5(0.65) O20(0.75) C10(0.75) H10A(0.75)
 H10B(0.75) H10C(0.75) C14(0.75) H14A(0.75) H14B(0.75) H14C(0.75) S7(0.35)
4.a Secondary CH2 refined with riding coordinates:
 C29(H29A,H29B), C30(H30A,H30B), C33(H33A,H33B), C34(H34A,H34B)
4.b Idealised Me refined as rotating group:
 C6(H6A,H6B,H6C), C7(H7A,H7B,H7C), C8(H8A,H8B,H8C), C9(H9A,H9B,H9C), C15(H15A,
 H15B,H15C), C18(H18A,H18B,H18C), C23(H23A,H23B,H23C), C24(H24A,H24B,H24C),
 C25(H25A,H25B,H25C), C26(H26A,H26B,H26C), C10(H10A,H10B,H10C), C14(H14A,H14B,
 H14C)
;
_olex2_submission_special_instructions 'No special instructions were received'

loop_
_space_group_symop_operation_xyz
'x, y, z'
'-x, -y, z'
'y, -x, -z'
'-y, x, -z'

loop_
_atom_site_label
_atom_site_type_symbol
_atom_site_fract_x
_atom_site_fract_y
_atom_site_fract_z
_atom_site_U_iso_or_equiv
_atom_site_adp_type
_atom_site_occupancy
_atom_site_site_symmetry_order
_atom_site_calc_flag
_atom_site_refinement_flags_posn
_atom_site_refinement_flags_adp
_atom_site_refinement_flags_occupancy
_atom_site_disorder_assembly
_atom_site_disorder_group
Ba1 Ba 0.5000 0.5000 0.0000 0.0167(3) Uani 1 4 d S T P . .
S1 S 0.47291(16) 0.68450(16) -0.0949(4) 0.0286(8) Uani 1 1 d . . . . .
S3 S 0.47709(15) 0.39499(15) 0.2918(4) 0.0287(8) Uani 1 1 d . . . . .
O16 O 0.4354(4) 0.6184(4) -0.0652(11) 0.034(2) Uani 1 1 d . . . . .
O21 O 0.5288(4) 0.4223(4) 0.2039(11) 0.039(3) Uani 1 1 d . . . . .
C6 C 0.5203(6) 0.3695(6) 0.4228(14) 0.042(3) Uani 1 1 d . . . . .
H6A H 0.5348 0.4098 0.4687 0.062 Uiso 1 1 calc GR . . . .
H6B H 0.5603 0.3426 0.3999 0.062 Uiso 1 1 calc GR . . . .
H6C H 0.4900 0.3417 0.4735 0.062 Uiso 1 1 calc GR . . . .
C7 C 0.4550(6) 0.3129(6) 0.2412(17) 0.045(4) Uani 1 1 d . . . . .
H7A H 0.4950 0.2831 0.2458 0.068 Uiso 1 1 calc GR . . . .
H7B H 0.4391 0.3153 0.1568 0.068 Uiso 1 1 calc GR . . . .
H7C H 0.4187 0.2945 0.2929 0.068 Uiso 1 1 calc GR . . . .
C8 C 0.4103(7) 0.7469(6) -0.1160(15) 0.035(4) Uani 1 1 d . . . . .
H8A H 0.3829 0.7511 -0.0417 0.053 Uiso 1 1 calc GR . . . .
H8B H 0.3807 0.7338 -0.1841 0.053 Uiso 1 1 calc GR . . . .
H8C H 0.4320 0.7906 -0.1341 0.053 Uiso 1 1 calc GR . . . .
C9 C 0.5003(6) 0.6780(6) -0.2491(14) 0.034(3) Uani 1 1 d . . . . .
H9A H 0.4605 0.6736 -0.3024 0.052 Uiso 1 1 calc GR . . . .
H9B H 0.5296 0.6380 -0.2584 0.052 Uiso 1 1 calc GR . . . .
H9C H 0.5258 0.7191 -0.2713 0.052 Uiso 1 1 calc GR . . . .
Ba2 Ba 0.0000 1.0000 0.0000 0.0168(3) Uani 1 4 d S T P . .
S2 S 0.02746(16) 0.81555(16) 0.0949(4) 0.0281(8) Uani 1 1 d . . . . .
S4 S 0.10504(15) 0.97750(15) 0.2926(4) 0.0306(9) Uani 1 1 d . . . . .
O15 O 0.0785(4) 1.0297(4) 0.2049(12) 0.038(3) Uani 1 1 d . . . . .
O19 O 0.0639(4) 0.8817(4) 0.0698(10) 0.032(2) Uani 1 1 d . . . . .
C15 C 0.1872(5) 0.9538(6) 0.2325(18) 0.043(4) Uani 1 1 d . . . . .
H15A H 0.2120 0.9949 0.2078 0.064 Uiso 1 1 calc GR . . . .
H15B H 0.1811 0.9240 0.1618 0.064 Uiso 1 1 calc GR . . . .
H15C H 0.2133 0.9298 0.2954 0.064 Uiso 1 1 calc GR . . . .
C18 C 0.1336(6) 1.0247(7) 0.4232(12) 0.048(4) Uani 1 1 d . . . . .
H18A H 0.0948 1.0483 0.4604 0.072 Uiso 1 1 calc GR . . . .
H18B H 0.1677 1.0583 0.3980 0.072 Uiso 1 1 calc GR . . . .
H18C H 0.1537 0.9934 0.4826 0.072 Uiso 1 1 calc GR . . . .
C23 C 0.0014(6) 0.8226(6) 0.2475(16) 0.038(4) Uani 1 1 d . . . . .
H23A H -0.0306 0.8606 0.2556 0.056 Uiso 1 1 calc GR . . . .
H23B H 0.0412 0.8309 0.2992 0.056 Uiso 1 1 calc GR . . . .
H23C H -0.0209 0.7802 0.2728 0.056 Uiso 1 1 calc GR . . . .
C24 C 0.0935(6) 0.7530(6) 0.1152(15) 0.032(4) Uani 1 1 d . . . . .
H24A H 0.1305 0.7727 0.1638 0.048 Uiso 1 1 calc GR . . . .
H24B H 0.1112 0.7392 0.0355 0.048 Uiso 1 1 calc GR . . . .
H24C H 0.0748 0.7132 0.1574 0.048 Uiso 1 1 calc GR . . . .
Br1 Br 0.0000 0.5000 0.50850(10) 0.03528(18) Uani 0.9 2 d S T P . .
Br2 Br 0.0000 0.5000 0.4404(6) 0.0179(12) Uani 0.1 2 d S T P . .
V1 V -0.11371(9) 0.45141(9) 0.2290(2) 0.0147(5) Uani 1 1 d . . . . .
V2 V 0.17810(10) 0.56876(11) 0.4796(2) 0.0162(5) Uani 1 1 d . . . . .
V3 V -0.06872(11) 0.67802(9) 0.4797(2) 0.0162(5) Uani 1 1 d . . . . .
V4 V 0.04859(9) 0.38615(9) 0.2290(2) 0.0143(5) Uani 1 1 d . . . . .
V5 V 0.17167(8) 0.42480(9) 0.4653(2) 0.0158(5) Uani 1 1 d . . . . .
V6 V 0.07548(9) 0.67150(8) 0.4653(2) 0.0160(5) Uani 1 1 d . . . . .
O1 O -0.1255(4) 0.3848(4) 0.3541(9) 0.0171(18) Uani 1 1 d . . . . .
O2 O -0.0978(3) 0.7536(3) 0.4668(9) 0.024(2) Uani 1 1 d . . . . .
O3 O 0.0008(4) 0.6658(3) 0.3562(8) 0.0164(19) Uani 1 1 d . . . . .
O4 O 0.0682(4) 0.3300(4) 0.1284(9) 0.021(2) Uani 1 1 d . . . . .
O5 O -0.1273(4) 0.6314(4) 0.5744(9) 0.0194(19) Uani 1 1 d . . . . .
O6 O 0.1655(4) 0.4990(4) 0.3545(9) 0.0174(19) Uani 1 1 d . . . . .
O7 O 0.0868(4) 0.4609(4) 0.1794(9) 0.0181(19) Uani 1 1 d . . . . .
O8 O 0.1839(4) 0.4940(4) 0.5742(9) 0.022(2) Uani 1 1 d . . . . .
O9 O -0.0397(4) 0.4128(4) 0.1809(9) 0.0180(18) Uani 1 1 d . . . . .
O10 O 0.2454(4) 0.3926(4) 0.4450(10) 0.022(2) Uani 1 1 d . . . . .
O11 O 0.1151(4) 0.3749(4) 0.3542(9) 0.0167(18) Uani 1 1 d . . . . .
O12 O 0.0060(4) 0.6831(4) 0.5759(9) 0.0188(18) Uani 1 1 d . . . . .
O13 O 0.1314(4) 0.6269(4) 0.5734(9) 0.0196(19) Uani 1 1 d . . . . .
O17 O 0.2541(3) 0.5978(3) 0.4664(10) 0.024(2) Uani 1 1 d . U . . .
O18 O -0.1700(4) 0.4328(4) 0.1306(9) 0.0198(19) Uani 1 1 d . . . . .
S6 S 0.33848(18) 0.7247(2) 0.2510(5) 0.0526(10) Uani 1 1 d . . . . .
O22 O 0.3785(5) 0.7772(5) 0.1878(12) 0.050(3) Uani 1 1 d . . . . .
C25 C 0.3027(7) 0.6708(6) 0.1444(18) 0.057(5) Uani 1 1 d . . . . .
H25A H 0.3378 0.6403 0.1122 0.086 Uiso 1 1 calc GR . . . .
H25B H 0.2834 0.6978 0.0777 0.086 Uiso 1 1 calc GR . . . .
H25C H 0.2666 0.6439 0.1828 0.086 Uiso 1 1 calc GR . . . .
C26 C 0.2663(6) 0.7588(6) 0.3125(19) 0.051(5) Uani 1 1 d . . . . .
H26A H 0.2483 0.7938 0.2578 0.077 Uiso 1 1 calc GR . . . .
H26B H 0.2770 0.7792 0.3916 0.077 Uiso 1 1 calc GR . . . .
H26C H 0.2322 0.7228 0.3233 0.077 Uiso 1 1 calc GR . . . .
N1 N -0.0575(6) 0.4080(6) 0.7878(14) 0.043(3) Uani 1 1 d . . . . .
N2 N 0.0929(6) 0.4418(6) 0.7909(12) 0.037(3) Uani 1 1 d . . . . .
C29 C 0.1233(4) 0.5603(5) 0.8349(10) 0.025(3) Uani 1 1 d . . . . .
H29A H 0.1427 0.5900 0.8991 0.030 Uiso 1 1 calc R . . . .
H29B H 0.1567 0.5580 0.7674 0.030 Uiso 1 1 calc R . . . .
C30 C 0.1129(5) 0.4888(4) 0.8868(9) 0.028(3) Uani 1 1 d . U . . .
H30A H 0.1557 0.4728 0.9250 0.033 Uiso 1 1 calc R . . . .
H30B H 0.0772 0.4900 0.9504 0.033 Uiso 1 1 calc R . . . .
C33 C 0.0602(7) 0.3790(7) 0.8397(13) 0.052(4) Uani 1 1 d . . . . .
H33A H 0.0611 0.3439 0.7750 0.063 Uiso 1 1 calc R . . . .
H33B H 0.0885 0.3619 0.9078 0.063 Uiso 1 1 calc R . . . .
C34 C -0.0078(6) 0.3851(6) 0.8819(11) 0.058(5) Uani 1 1 d . . . . .
H34A H -0.0087 0.4179 0.9504 0.070 Uiso 1 1 calc R . . . .
H34B H -0.0227 0.3404 0.9139 0.070 Uiso 1 1 calc R . . . .
S5 S 0.15998(17) 0.77738(18) 0.7478(5) 0.0220(9) Uani 0.65 1 d . . . A 1
O20 O 0.1219(5) 0.7225(5) 0.8119(14) 0.034(3) Uani 0.75 1 d . . . A 1
C10 C 0.1970(8) 0.8270(7) 0.8660(19) 0.042(4) Uani 0.75 1 d . . . A 1
H10A H 0.1610 0.8458 0.9177 0.064 Uiso 0.75 1 calc GR . . A 1
H10B H 0.2235 0.8644 0.8302 0.064 Uiso 0.75 1 calc GR . . A 1
H10C H 0.2271 0.7983 0.9152 0.064 Uiso 0.75 1 calc GR . . A 1
C14 C 0.2370(5) 0.7413(6) 0.683(2) 0.032(4) Uani 0.75 1 d . . . A 1
H14A H 0.2679 0.7278 0.7490 0.048 Uiso 0.75 1 calc GR . . A 1
H14B H 0.2593 0.7753 0.6316 0.048 Uiso 0.75 1 calc GR . . A 1
H14C H 0.2253 0.7013 0.6342 0.048 Uiso 0.75 1 calc GR . . A 1
S7 S 0.1923(4) 0.7423(3) 0.8062(6) 0.0521(16) Uani 0.35 1 d . . . A -1
O0AA O 0.1084(4) 0.7448(4) 0.4460(10) 0.021(2) Uani 1 1 d . . . . .

loop_
_atom_site_aniso_label
_atom_site_aniso_U_11
_atom_site_aniso_U_22
_atom_site_aniso_U_33
_atom_site_aniso_U_23
_atom_site_aniso_U_13
_atom_site_aniso_U_12
Ba1 0.0177(4) 0.0177(4) 0.0148(8) 0.000 0.000 0.000
S1 0.0318(17) 0.0268(16) 0.027(2) 0.0042(17) -0.0055(17) -0.0010(14)
S3 0.0304(15) 0.0297(15) 0.026(2) 0.0090(17) 0.0012(17) 0.0030(12)
O16 0.040(5) 0.022(4) 0.040(7) 0.013(4) 0.003(5) 0.005(3)
O21 0.035(4) 0.054(5) 0.027(6) 0.021(6) -0.004(5) -0.006(4)
C6 0.045(6) 0.041(6) 0.039(8) -0.001(6) 0.013(6) -0.003(5)
C7 0.057(8) 0.047(7) 0.032(7) 0.013(7) -0.004(7) -0.014(6)
C8 0.041(7) 0.029(7) 0.036(9) -0.003(6) 0.006(7) 0.002(5)
C9 0.047(8) 0.033(7) 0.023(7) 0.001(6) 0.015(7) 0.000(6)
Ba2 0.0177(4) 0.0177(4) 0.0151(8) 0.000 0.000 0.000
S2 0.0333(17) 0.0265(16) 0.025(2) 0.0042(16) -0.0016(17) -0.0008(14)
S4 0.0283(15) 0.0352(16) 0.028(2) 0.0033(18) -0.0071(17) -0.0024(13)
O15 0.039(5) 0.037(5) 0.039(7) -0.002(5) -0.019(5) 0.009(4)
O19 0.043(5) 0.025(4) 0.028(6) 0.005(4) 0.009(5) -0.001(3)
C15 0.025(5) 0.055(7) 0.049(10) -0.011(8) -0.006(6) 0.006(5)
C18 0.049(7) 0.069(8) 0.026(7) -0.029(6) -0.024(6) 0.008(6)
C23 0.047(8) 0.018(6) 0.047(10) 0.011(7) 0.009(8) 0.005(5)
C24 0.031(6) 0.020(6) 0.045(10) 0.010(6) 0.006(6) 0.005(5)
Br1 0.0346(13) 0.0339(13) 0.0374(5) 0.000 0.000 0.0012(13)
Br2 0.027(10) 0.022(9) 0.005(3) 0.000 0.000 -0.003(10)
V1 0.0154(9) 0.0174(9) 0.0112(12) -0.0004(9) -0.0015(9) -0.0008(7)
V2 0.0161(10) 0.0173(9) 0.0152(13) -0.0006(10) -0.0021(10) -0.0002(8)
V3 0.0171(9) 0.0159(10) 0.0157(13) -0.0019(10) 0.0023(10) 0.0004(8)
V4 0.0155(9) 0.0147(9) 0.0127(13) -0.0008(9) -0.0001(9) -0.0002(7)
V5 0.0165(8) 0.0164(9) 0.0144(13) 0.0008(9) -0.0015(9) 0.0007(7)
V6 0.0168(9) 0.0153(8) 0.0160(13) -0.0021(9) 0.0004(9) -0.0003(7)
O1 0.020(4) 0.015(4) 0.016(5) 0.002(4) 0.000(4) 0.004(3)
O2 0.024(4) 0.022(4) 0.025(6) -0.005(4) 0.004(5) 0.000(3)
O3 0.021(4) 0.017(4) 0.011(4) 0.000(4) -0.003(4) -0.003(3)
O4 0.021(4) 0.019(4) 0.022(5) -0.003(4) 0.003(4) 0.003(3)
O5 0.021(4) 0.022(4) 0.015(5) -0.001(4) 0.002(4) 0.001(3)
O6 0.020(4) 0.012(3) 0.020(5) -0.004(4) -0.002(4) -0.003(3)
O7 0.016(4) 0.019(4) 0.019(5) 0.000(4) 0.001(4) -0.001(3)
O8 0.026(4) 0.022(4) 0.018(5) -0.001(4) -0.003(4) -0.001(3)
O9 0.020(4) 0.023(4) 0.011(4) 0.002(4) 0.003(4) 0.003(3)
O10 0.017(4) 0.026(4) 0.023(6) 0.000(4) -0.005(4) 0.004(3)
O11 0.019(4) 0.018(4) 0.014(5) 0.003(4) -0.001(4) 0.001(3)
O12 0.020(4) 0.023(4) 0.014(5) -0.005(4) 0.000(4) -0.001(3)
O13 0.023(4) 0.023(4) 0.013(5) -0.003(4) -0.002(4) 0.001(3)
O17 0.017(3) 0.027(4) 0.028(6) 0.000(5) 0.001(4) -0.005(3)
O18 0.021(4) 0.024(4) 0.015(5) 0.001(4) -0.006(4) -0.001(3)
S6 0.0457(19) 0.068(2) 0.044(2) -0.005(2) 0.006(2) -0.0150(17)
O22 0.046(6) 0.060(6) 0.045(7) -0.015(6) 0.017(6) -0.024(5)
C25 0.050(8) 0.038(7) 0.083(12) -0.019(8) 0.022(8) -0.018(6)
C26 0.036(6) 0.051(8) 0.066(12) -0.018(9) 0.010(8) -0.010(6)
N1 0.052(7) 0.049(7) 0.027(8) -0.002(6) -0.002(7) 0.013(6)
N2 0.050(7) 0.044(6) 0.016(6) 0.004(6) -0.004(6) -0.003(5)
C29 0.018(4) 0.036(6) 0.020(5) -0.006(5) 0.011(4) 0.000(4)
C30 0.041(6) 0.021(4) 0.021(5) 0.017(4) 0.010(4) -0.008(4)
C33 0.047(8) 0.073(9) 0.036(8) 0.032(6) 0.013(6) 0.025(7)
C34 0.078(9) 0.054(7) 0.043(7) 0.029(6) -0.046(6) -0.031(6)
S5 0.0153(16) 0.0250(17) 0.026(2) 0.0108(19) -0.0019(19) 0.0039(14)
O20 0.036(6) 0.032(6) 0.033(8) -0.005(6) 0.005(7) -0.017(5)
C10 0.057(10) 0.024(7) 0.046(10) -0.015(7) 0.011(9) -0.022(7)
C14 0.013(5) 0.030(7) 0.053(12) -0.016(9) 0.009(7) -0.010(6)
S7 0.074(4) 0.035(3) 0.047(3) -0.001(3) 0.025(3) -0.022(3)
O0AA 0.021(4) 0.018(4) 0.025(6) -0.002(4) 0.002(4) -0.002(3)

loop_
_atom_type_symbol
_atom_type_description
_atom_type_scat_dispersion_real
_atom_type_scat_dispersion_imag
_atom_type_scat_source
C C 0.0033 0.0016 'International Tables Vol C Tables 4.2.6.8 and 6.1.1.4'
H H 0.0000 0.0000 'International Tables Vol C Tables 4.2.6.8 and 6.1.1.4'
Ba Ba -0.3244 2.2819 'International Tables Vol C Tables 4.2.6.8 and 6.1.1.4'
Br Br -0.2901 2.4595 'International Tables Vol C Tables 4.2.6.8 and 6.1.1.4'
N N 0.0061 0.0033 'International Tables Vol C Tables 4.2.6.8 and 6.1.1.4'
O O 0.0106 0.0060 'International Tables Vol C Tables 4.2.6.8 and 6.1.1.4'
S S 0.1246 0.1234 'International Tables Vol C Tables 4.2.6.8 and 6.1.1.4'
V V 0.3005 0.5294 'International Tables Vol C Tables 4.2.6.8 and 6.1.1.4'

loop_
_geom_angle_atom_site_label_1
_geom_angle_atom_site_label_2
_geom_angle_atom_site_label_3
_geom_angle
_geom_angle_site_symmetry_1
_geom_angle_site_symmetry_3
_geom_angle_publ_flag
O16 Ba1 O16 93.91(13) . 3_565 ?
O16 Ba1 O16 149.7(5) 3_565 4_655 ?
O16 Ba1 O16 93.91(13) . 4_655 ?
O16 Ba1 O16 93.91(13) 3_565 2_665 ?
O16 Ba1 O16 149.7(5) . 2_665 ?
O16 Ba1 O16 93.91(13) 4_655 2_665 ?
O16 Ba1 O21 140.6(3) . . ?
O16 Ba1 O21 82.5(3) 3_565 . ?
O16 Ba1 O21 140.6(3) 4_655 4_655 ?
O16 Ba1 O21 140.6(3) 3_565 3_565 ?
O16 Ba1 O21 69.5(3) . 2_665 ?
O16 Ba1 O21 82.5(3) 4_655 2_665 ?
O16 Ba1 O21 69.5(3) 4_655 3_565 ?
O16 Ba1 O21 82.5(3) 2_665 3_565 ?
O16 Ba1 O21 140.6(3) 2_665 2_665 ?
O16 Ba1 O21 73.0(3) 3_565 2_665 ?
O16 Ba1 O21 73.0(3) 4_655 . ?
O16 Ba1 O21 82.5(3) . 4_655 ?
O16 Ba1 O21 69.5(3) 3_565 4_655 ?
O16 Ba1 O21 73.0(3) . 3_565 ?
O16 Ba1 O21 69.5(3) 2_665 . ?
O16 Ba1 O21 73.0(3) 2_665 4_655 ?
O21 Ba1 O21 72.0(4) . 2_665 ?
O21 Ba1 O21 130.9(3) . 3_565 ?
O21 Ba1 O21 72.0(4) 3_565 4_655 ?
O21 Ba1 O21 130.9(3) 3_565 2_665 ?
O21 Ba1 O21 130.9(3) . 4_655 ?
O21 Ba1 O21 130.9(3) 2_665 4_655 ?
O16 S1 C8 106.5(5) . . ?
O16 S1 C9 106.8(6) . . ?
C8 S1 C9 97.8(7) . . ?
O21 S3 C6 107.7(5) . . ?
O21 S3 C7 106.9(7) . . ?
C6 S3 C7 96.7(7) . . ?
S1 O16 Ba1 123.6(4) . . ?
S3 O21 Ba1 125.4(4) . . ?
O15 Ba2 O15 72.5(4) . 2_575 ?
O15 Ba2 O15 72.5(4) 3_465 4_665 ?
O15 Ba2 O15 130.6(3) 4_665 2_575 ?
O15 Ba2 O15 130.6(3) 3_465 2_575 ?
O15 Ba2 O15 130.6(3) . 4_665 ?
O15 Ba2 O15 130.6(3) . 3_465 ?
O19 Ba2 O15 70.3(3) 2_575 4_665 ?
O19 Ba2 O15 72.5(3) 2_575 2_575 ?
O19 Ba2 O15 72.5(3) 4_665 4_665 ?
O19 Ba2 O15 72.5(3) . . ?
O19 Ba2 O15 142.0(3) . 4_665 ?
O19 Ba2 O15 81.4(3) 3_465 4_665 ?
O19 Ba2 O15 72.5(3) 3_465 3_465 ?
O19 Ba2 O15 142.0(3) 4_665 2_575 ?
O19 Ba2 O15 70.3(3) 4_665 . ?
O19 Ba2 O15 81.4(3) 2_575 . ?
O19 Ba2 O15 142.0(3) 2_575 3_465 ?
O19 Ba2 O15 81.4(3) 4_665 3_465 ?
O19 Ba2 O15 70.3(3) . 3_465 ?
O19 Ba2 O15 70.3(3) 3_465 2_575 ?
O19 Ba2 O15 81.4(3) . 2_575 ?
O19 Ba2 O15 142.0(3) 3_465 . ?
O19 Ba2 O19 147.6(5) . 2_575 ?
O19 Ba2 O19 94.46(13) . 4_665 ?
O19 Ba2 O19 94.46(13) 3_465 2_575 ?
O19 Ba2 O19 94.46(12) 4_665 2_575 ?
O19 Ba2 O19 94.46(13) . 3_465 ?
O19 Ba2 O19 147.6(5) 3_465 4_665 ?
O19 S2 C23 104.1(6) . . ?
O19 S2 C24 105.6(5) . . ?
C23 S2 C24 98.3(7) . . ?
O15 S4 C15 104.6(7) . . ?
O15 S4 C18 105.5(6) . . ?
C18 S4 C15 98.4(7) . . ?
S4 O15 Ba2 124.5(5) . . ?
S2 O19 Ba2 124.2(4) . . ?
O1 V1 V2 38.1(3) . 2_565 ?
O1 V1 O6 76.9(3) . 2_565 ?
O6 V1 V2 38.8(2) 2_565 2_565 ?
O7 V1 V2 119.7(3) 2_565 2_565 ?
O7 V1 O1 150.3(4) 2_565 . ?
O7 V1 O6 84.0(3) 2_565 2_565 ?
O9 V1 V2 124.7(3) . 2_565 ?
O9 V1 O1 91.2(4) . . ?
O9 V1 O6 150.2(4) . 2_565 ?
O9 V1 O7 94.44(16) . 2_565 ?
O18 V1 V2 107.1(3) . 2_565 ?
O18 V1 O1 104.3(4) . . ?
O18 V1 O6 103.3(4) . 2_565 ?
O18 V1 O7 102.1(4) . 2_565 ?
O18 V1 O9 106.1(5) . . ?
V5 V2 V1 78.59(8) . 2_565 ?
V5 V2 V6 132.08(8) . . ?
V6 V2 V1 75.52(8) . 2_565 ?
O1 V2 V1 37.3(3) 2_565 2_565 ?
O1 V2 V5 113.8(3) 2_565 . ?
O1 V2 V6 42.0(3) 2_565 . ?
O1 V2 O6 76.4(4) 2_565 . ?
O6 V2 V1 39.1(2) . 2_565 ?
O6 V2 V5 42.0(3) . . ?
O6 V2 V6 111.5(2) . . ?
O8 V2 V1 116.1(3) . 2_565 ?
O8 V2 V5 38.9(3) . . ?
O8 V2 V6 130.7(3) . . ?
O8 V2 O1 145.3(4) . 2_565 ?
O8 V2 O6 80.9(4) . . ?
O13 V2 V1 112.9(3) . 2_565 ?
O13 V2 V5 130.2(3) . . ?
O13 V2 V6 38.7(3) . . ?
O13 V2 O1 80.6(4) . 2_565 ?
O13 V2 O6 141.8(3) . . ?
O13 V2 O8 102.7(4) . . ?
O17 V2 V1 110.5(4) . 2_565 ?
O17 V2 V5 113.0(3) . . ?
O17 V2 V6 113.6(2) . . ?
O17 V2 O1 105.2(4) . 2_565 ?
O17 V2 O6 107.7(4) . . ?
O17 V2 O8 106.5(4) . . ?
O17 V2 O13 107.6(4) . . ?
V5 V3 V4 75.54(8) 2_565 2_565 ?
V6 V3 V4 78.57(8) . 2_565 ?
V6 V3 V5 132.04(8) . 2_565 ?
O2 V3 V4 110.5(4) . 2_565 ?
O2 V3 V5 113.5(2) . 2_565 ?
O2 V3 V6 113.2(2) . . ?
O2 V3 O3 107.8(4) . . ?
O2 V3 O5 107.2(4) . . ?
O2 V3 O11 105.4(4) . 2_565 ?
O2 V3 O12 106.9(4) . . ?
O3 V3 V4 39.4(2) . 2_565 ?
O3 V3 V5 111.8(2) . 2_565 ?
O3 V3 V6 41.7(2) . . ?
O3 V3 O11 76.6(4) . 2_565 ?
O5 V3 V4 113.2(3) . 2_565 ?
O5 V3 V5 38.9(3) . 2_565 ?
O5 V3 V6 130.3(3) . . ?
O5 V3 O3 142.2(3) . . ?
O5 V3 O11 80.7(4) . 2_565 ?
O5 V3 O12 102.1(4) . . ?
O11 V3 V4 37.3(3) 2_565 2_565 ?
O11 V3 V5 41.9(3) 2_565 2_565 ?
O11 V3 V6 113.7(3) 2_565 . ?
O12 V3 V4 116.3(3) . 2_565 ?
O12 V3 V5 130.1(3) . 2_565 ?
O12 V3 V6 39.4(3) . . ?
O12 V3 O3 81.1(3) . . ?
O12 V3 O11 145.0(4) . 2_565 ?
O3 V4 V3 38.4(2) 2_565 2_565 ?
O4 V4 V3 107.8(3) . 2_565 ?
O4 V4 O3 104.4(4) . 2_565 ?
O4 V4 O7 105.1(5) . . ?
O4 V4 O9 102.6(4) . . ?
O4 V4 O11 104.6(4) . . ?
O7 V4 V3 125.1(3) . 2_565 ?
O7 V4 O3 150.1(4) . 2_565 ?
O7 V4 O9 94.30(15) . . ?
O7 V4 O11 91.6(4) . . ?
O9 V4 V3 119.1(3) . 2_565 ?
O9 V4 O3 83.7(3) . 2_565 ?
O9 V4 O11 149.6(4) . . ?
O11 V4 V3 38.2(3) . 2_565 ?
O11 V4 O3 76.6(3) . 2_565 ?
V2 V5 V3 137.07(7) . 2_565 ?
O5 V5 V2 125.5(3) 2_565 . ?
O5 V5 V3 37.8(3) 2_565 2_565 ?
O5 V5 O6 147.4(3) 2_565 . ?
O5 V5 O11 80.5(4) 2_565 . ?
O6 V5 V2 43.5(3) . . ?
O6 V5 V3 122.1(2) . 2_565 ?
O6 V5 O11 87.0(4) . . ?
O8 V5 V2 38.3(3) . . ?
O8 V5 V3 125.5(3) . 2_565 ?
O8 V5 O5 94.7(4) . 2_565 ?
O8 V5 O6 81.8(4) . . ?
O8 V5 O11 150.7(4) . . ?
O10 V5 V2 111.3(3) . . ?
O10 V5 V3 111.6(3) . 2_565 ?
O10 V5 O5 106.4(4) . 2_565 ?
O10 V5 O6 105.8(4) . . ?
O10 V5 O8 105.5(4) . . ?
O10 V5 O11 103.5(4) . . ?
O11 V5 V2 124.8(3) . . ?
O11 V5 V3 42.8(3) . 2_565 ?
V3 V6 V2 137.11(7) . . ?
O1 V6 V2 42.8(3) 2_565 . ?
O1 V6 V3 124.9(3) 2_565 . ?
O3 V6 V2 122.6(2) . . ?
O3 V6 V3 42.9(3) . . ?
O3 V6 O1 87.7(4) . 2_565 ?
O12 V6 V2 125.0(3) . . ?
O12 V6 V3 38.6(3) . . ?
O12 V6 O1 150.6(3) . 2_565 ?
O12 V6 O3 81.4(3) . . ?
O13 V6 V2 37.5(3) . . ?
O13 V6 V3 125.5(3) . . ?
O13 V6 O1 80.3(4) . 2_565 ?
O13 V6 O3 147.2(3) . . ?
O13 V6 O12 94.3(4) . . ?
O0AA V6 V2 111.1(3) . . ?
O0AA V6 V3 111.8(3) . . ?
O0AA V6 O1 103.2(4) . 2_565 ?
O0AA V6 O3 106.5(4) . . ?
O0AA V6 O12 106.1(4) . . ?
O0AA V6 O13 105.9(4) . . ?
V1 O1 V2 104.6(4) . 2_565 ?
V1 O1 V6 142.2(4) . 2_565 ?
V6 O1 V2 95.2(5) 2_565 2_565 ?
V3 O3 V4 102.3(3) . 2_565 ?
V6 O3 V3 95.4(4) . . ?
V6 O3 V4 148.6(4) . 2_565 ?
V3 O5 V5 103.3(5) . 2_565 ?
V2 O6 V1 102.1(3) . 2_565 ?
V5 O6 V1 149.2(4) . 2_565 ?
V5 O6 V2 94.5(4) . . ?
V4 O7 V1 143.5(6) . 2_565 ?
V2 O8 V5 102.7(5) . . ?
V1 O9 V4 144.3(6) . . ?
V4 O11 V3 104.5(4) . 2_565 ?
V4 O11 V5 142.6(4) . . ?
V5 O11 V3 95.3(4) . 2_565 ?
V3 O12 V6 102.1(5) . . ?
V2 O13 V6 103.8(5) . . ?
O22 S6 C25 109.1(8) . . ?
O22 S6 C26 110.8(7) . . ?
C26 S6 C25 99.8(7) . . ?
C34 N1 C29 116.3(12) . 2_565 ?
C30 N2 C33 112.4(11) . . ?
N1 C29 C30 112.8(9) 2_565 . ?
N2 C30 C29 110.4(9) . . ?
C34 C33 N2 117.0(11) . . ?
C33 C34 N1 114.5(12) . . ?
O20 S5 C10 104.9(8) . . ?
O20 S5 C14 108.7(7) . . ?
C10 S5 C14 99.1(8) . . ?
S7 S5 O20 64.8(5) . . ?
S7 S5 C10 72.0(7) . . ?
S7 S5 C14 61.2(7) . . ?
S7 O20 S5 45.6(5) . . ?
S5 C10 S7 37.1(4) . . ?
S7 C14 S5 38.1(5) . . ?
S5 S7 O20 69.6(7) . . ?
S5 S7 C10 70.9(7) . . ?
S5 S7 C14 80.7(7) . . ?
O20 S7 C10 106.6(8) . . ?
O20 S7 C14 123.9(10) . . ?
C14 S7 C10 106.9(8) . . ?

loop_
_geom_bond_atom_site_label_1
_geom_bond_atom_site_label_2
_geom_bond_distance
_geom_bond_site_symmetry_2
_geom_bond_publ_flag
Ba1 O16 2.744(7) . ?
Ba1 O16 2.744(7) 3_565 ?
Ba1 O16 2.744(7) 4_655 ?
Ba1 O16 2.744(7) 2_665 ?
Ba1 O21 2.769(10) 3_565 ?
Ba1 O21 2.769(10) . ?
Ba1 O21 2.769(10) 2_665 ?
Ba1 O21 2.769(10) 4_655 ?
S1 O16 1.527(8) . ?
S1 C8 1.752(13) . ?
S1 C9 1.781(15) . ?
S3 O21 1.501(10) . ?
S3 C6 1.744(15) . ?
S3 C7 1.760(14) . ?
Ba2 O15 2.789(11) . ?
Ba2 O15 2.789(11) 3_465 ?
Ba2 O15 2.789(11) 4_665 ?
Ba2 O15 2.789(11) 2_575 ?
Ba2 O19 2.749(8) . ?
Ba2 O19 2.749(8) 2_575 ?
Ba2 O19 2.749(8) 3_465 ?
Ba2 O19 2.749(8) 4_665 ?
S2 O19 1.507(8) . ?
S2 C23 1.758(18) . ?
S2 C24 1.800(12) . ?
S4 O15 1.500(10) . ?
S4 C15 1.804(13) . ?
S4 C18 1.798(12) . ?
Br1 Br2 0.748(6) . ?
V1 V2 3.054(3) 2_565 ?
V1 O1 1.911(9) . ?
V1 O6 1.970(9) 2_565 ?
V1 O7 1.881(8) 2_565 ?
V1 O9 1.721(8) . ?
V1 O18 1.590(8) . ?
V2 V1 3.054(3) 2_565 ?
V2 V5 2.834(3) . ?
V2 V6 2.856(3) . ?
V2 O1 1.949(9) 2_565 ?
V2 O6 1.957(8) . ?
V2 O8 1.802(9) . ?
V2 O13 1.791(9) . ?
V2 O17 1.604(7) . ?
V3 V4 3.054(3) 2_565 ?
V3 V5 2.861(3) 2_565 ?
V3 V6 2.839(3) . ?
V3 O2 1.597(7) . ?
V3 O3 1.940(9) . ?
V3 O5 1.801(9) . ?
V3 O11 1.952(9) 2_565 ?
V3 O12 1.810(9) . ?
V4 V3 3.054(3) 2_565 ?
V4 O3 1.982(8) 2_565 ?
V4 O4 1.608(9) . ?
V4 O7 1.737(8) . ?
V4 O9 1.887(8) . ?
V4 O11 1.909(9) . ?
V5 V3 2.861(3) 2_565 ?
V5 O5 1.847(9) 2_565 ?
V5 O6 1.902(9) . ?
V5 O8 1.826(9) . ?
V5 O10 1.596(8) . ?
V5 O11 1.919(9) . ?
V6 O1 1.917(9) 2_565 ?
V6 O3 1.897(8) . ?
V6 O12 1.841(9) . ?
V6 O13 1.839(9) . ?
V6 O0AA 1.592(8) . ?
O1 V2 1.949(9) 2_565 ?
O1 V6 1.917(9) 2_565 ?
O3 V4 1.982(8) 2_565 ?
O5 V5 1.847(9) 2_565 ?
O6 V1 1.970(9) 2_565 ?
O7 V1 1.881(8) 2_565 ?
O11 V3 1.952(9) 2_565 ?
S6 O22 1.470(11) . ?
S6 C25 1.727(16) . ?
S6 C26 1.706(13) . ?
N1 C29 1.526(15) 2_565 ?
N1 C34 1.491(17) . ?
N2 C30 1.454(16) . ?
N2 C33 1.489(16) . ?
C29 N1 1.526(15) 2_565 ?
C29 C30 1.530(13) . ?
C33 C34 1.418(18) . ?
S5 O20 1.489(12) . ?
S5 C10 1.780(17) . ?
S5 C14 1.814(13) . ?
S5 S7 1.135(9) . ?
O20 S7 1.438(12) . ?
C10 S7 1.791(15) . ?
C14 S7 1.61(2) . ?
